data_4023058
loop_
_publ_author_name
'Alicia Boto'
'D\'acil Hern\'andez'
'Rosendo Hern\'andez'
'Eleuterio \'Alvarez'

_publ_section_title
;
 One-Pot Synthesis of Acyclic Nucleosides from Carbohydrate
 Derivatives, by Combination of Tandem and Sequential Reactions
;
_journal_name_full 'Journal of Organic Chemistry'
_journal_page_first 9523
_journal_page_last 9532
_journal_paper_doi 10.1021/jo701608p
_journal_volume 72
_journal_year 2007
_chemical_absolute_configuration rmad
_chemical_formula_moiety 'C14 H19 I N2 O7'
_chemical_formula_sum 'C14 H19 I N2 O7'
_chemical_formula_weight 454.21
_chemical_name_systematic
; 
 ? 
;
_space_group_IT_number 19
_symmetry_cell_setting orthorhombic
_symmetry_space_group_name_Hall 'P 2ac 2ab'
_symmetry_space_group_name_H-M 'P 21 21 21'
_atom_sites_solution_hydrogens geom
_atom_sites_solution_primary direct
_atom_sites_solution_secondary difmap
_audit_creation_method SHELXL-97
_cell_angle_alpha 90.00
_cell_angle_beta 90.00
_cell_angle_gamma 90.00
_cell_formula_units_Z 8
_cell_length_a 8.1672(3)
_cell_length_b 13.4581(6)
_cell_length_c 31.8730(12)
_cell_measurement_reflns_used 3665
_cell_measurement_temperature 100(2)
_cell_measurement_theta_max 21.89
_cell_measurement_theta_min 2.80
_cell_volume 3503.3(2)
_computing_cell_refinement 'SAINT+ v. 7.06 a (Bruker AXS, 2003)'
_computing_data_collection 'APEX-W2K-NT v. 1.0 (Bruker AXS, 2004)'
_computing_data_reduction 'SAINT+ v. 7.06 a (Bruker AXS, 2001)'
_computing_molecular_graphics 'XP, SHELXTL v. 6.10 (Bruker, 2000)'
_computing_publication_material 'XCIF, SHELXTL v. 6.12 (Bruker, 2001)'
_computing_structure_refinement 'SHELXL-97 (Sheldrick, 1997)'
_computing_structure_solution 'SHELXS-97 (Sheldrick, 1990)'
_diffrn_ambient_temperature 100(2)
_diffrn_detector_area_resol_mean 8.26
_diffrn_measured_fraction_theta_full 0.987
_diffrn_measured_fraction_theta_max 0.987
_diffrn_measurement_device_type 'Bruker-Nonius X8kappa APEX II CCD system'
_diffrn_measurement_method '\w rotations with narrow frames'
_diffrn_radiation_monochromator graphite
_diffrn_radiation_source 'fine-focus sealed tube'
_diffrn_radiation_type MoK\a
_diffrn_radiation_wavelength 0.71073
_diffrn_reflns_av_R_equivalents 0.0970
_diffrn_reflns_av_sigmaI/netI 0.1015
_diffrn_reflns_limit_h_max 9
_diffrn_reflns_limit_h_min -10
_diffrn_reflns_limit_k_max 16
_diffrn_reflns_limit_k_min -16
_diffrn_reflns_limit_l_max 38
_diffrn_reflns_limit_l_min -39
_diffrn_reflns_number 30717
_diffrn_reflns_theta_full 26.55
_diffrn_reflns_theta_max 26.55
_diffrn_reflns_theta_min 2.92
_diffrn_standards_number 'no decay'
_exptl_absorpt_coefficient_mu 1.866
_exptl_absorpt_correction_T_max 0.9125
_exptl_absorpt_correction_T_min 0.8963
_exptl_absorpt_correction_type multi-scan
_exptl_absorpt_process_details
;
 SADABS: Area-Detector Absorption Correction. Bruker-AXS 
 within SAINT+ package, v. 6.22 (2001).
;
_exptl_crystal_colour colourless
_exptl_crystal_density_diffrn 1.722
_exptl_crystal_density_method 'not measured'
_exptl_crystal_description needle
_exptl_crystal_F_000 1808
_exptl_crystal_size_max 0.06
_exptl_crystal_size_mid 0.05
_exptl_crystal_size_min 0.05
_refine_diff_density_max 1.498
_refine_diff_density_min -0.880
_refine_diff_density_rms 0.139
_refine_ls_abs_structure_details 'Flack H D (1983), Acta Cryst. A39, 876-881'
_refine_ls_abs_structure_Flack -0.03(3)
_refine_ls_extinction_method none
_refine_ls_goodness_of_fit_ref 0.989
_refine_ls_hydrogen_treatment constr
_refine_ls_matrix_type full
_refine_ls_number_parameters 433
_refine_ls_number_reflns 7202
_refine_ls_number_restraints 0
_refine_ls_restrained_S_all 0.989
_refine_ls_R_factor_all 0.0896
_refine_ls_R_factor_gt 0.0531
_refine_ls_shift/su_max 0.001
_refine_ls_shift/su_mean 0.000
_refine_ls_structure_factor_coef Fsqd
_refine_ls_weighting_details 'calc w=1/[\s^2^(Fo^2^)+(0.0515P)^2^+0.0000P] where P=(Fo^2^+2Fc^2^)/3'
_refine_ls_weighting_scheme calc
_refine_ls_wR_factor_gt 0.1012
_refine_ls_wR_factor_ref 0.1126
_reflns_number_gt 5219
_reflns_number_total 7202
_reflns_threshold_expression >2sigma(I)
_cod_data_source_file jo701608p-File006.cif
_cod_data_source_block 37
_cod_depositor_comments
;
The following automatic conversions were performed:
'_symmetry_cell_setting' value 'Orthorhombic' changed to 'orthorhombic'
according to '/home/saulius/struct/CIF-dictionaries/cif_core.dic'
dictionary named 'cif_core.dic' version 2.4.1 from 2010-06-29.

Automatic conversion script
Id: cif_fix_enum 1527 2010-12-29 10:47:43Z saulius 
;
_cod_database_code 4023058

loop_
_symmetry_equiv_pos_as_xyz
'x, y, z'
'-x+1/2, -y, z+1/2'
'-x, y+1/2, -z+1/2'
'x+1/2, -y+1/2, -z'

loop_
_atom_site_label
_atom_site_type_symbol
_atom_site_fract_x
_atom_site_fract_y
_atom_site_fract_z
_atom_site_U_iso_or_equiv
_atom_site_adp_type
_atom_site_occupancy
_atom_site_symmetry_multiplicity
_atom_site_calc_flag
_atom_site_refinement_flags
I1 I -0.23131(6) 0.65693(4) 0.337796(16) 0.03187(15) Uani 1 1 d .
O1 O -0.0195(8) 1.0037(4) 0.22678(17) 0.0404(16) Uani 1 1 d .
O2 O -0.2557(9) 0.8936(4) 0.34601(17) 0.0499(17) Uani 1 1 d .
O1' O -0.1111(6) 0.7696(3) 0.16705(15) 0.0269(12) Uani 1 1 d .
O2' O 0.0779(6) 0.6541(3) 0.18280(14) 0.0252(11) Uani 1 1 d .
O3' O 0.3946(6) 0.6703(4) 0.20957(16) 0.0312(13) Uani 1 1 d .
O4' O 0.4489(6) 0.8396(4) 0.26997(15) 0.0336(12) Uani 1 1 d .
O5' O 0.2149(7) 0.8648(4) 0.30605(17) 0.0364(14) Uani 1 1 d .
N1 N -0.0507(7) 0.8355(4) 0.23407(17) 0.0210(13) Uani 1 1 d .
N3 N -0.1377(8) 0.9446(4) 0.28601(19) 0.0284(16) Uani 1 1 d .
H3 H -0.1525 1.0061 0.2945 0.034 Uiso 1 1 d R
C2 C -0.0645(11) 0.9334(6) 0.2475(2) 0.0274(18) Uani 1 1 d .
C4 C -0.1915(10) 0.8708(5) 0.3131(2) 0.0276(19) Uani 1 1 d .
C5 C -0.1641(9) 0.7721(5) 0.2983(2) 0.0235(17) Uani 1 1 d .
C6 C -0.0978(8) 0.7570(5) 0.2598(2) 0.0192(17) Uani 1 1 d .
H6 H -0.0830 0.6908 0.2502 0.023 Uiso 1 1 d R
C1' C 0.0093(9) 0.8191(5) 0.1912(2) 0.0200(16) Uani 1 1 d .
H1' H 0.0359 0.8844 0.1780 0.024 Uiso 1 1 d R
C2' C 0.1560(9) 0.7493(5) 0.1870(2) 0.0212(17) Uani 1 1 d .
H2' H 0.2145 0.7649 0.1602 0.025 Uiso 1 1 d R
C3' C 0.2810(9) 0.7440(5) 0.2224(2) 0.0209(16) Uani 1 1 d .
H3' H 0.2248 0.7213 0.2486 0.025 Uiso 1 1 d R
C4' C 0.3595(9) 0.8444(6) 0.2306(2) 0.0282(17) Uani 1 1 d .
H4' H 0.2714 0.8956 0.2331 0.034 Uiso 1 1 d R
C5' C 0.4798(10) 0.8767(6) 0.1964(3) 0.034(2) Uani 1 1 d .
H5'1 H 0.5358 0.9375 0.2054 0.051 Uiso 1 1 d R
H5'2 H 0.4200 0.8895 0.1703 0.051 Uiso 1 1 d R
H5'3 H 0.5607 0.8241 0.1917 0.051 Uiso 1 1 d R
C6' C 0.3605(11) 0.8533(6) 0.3047(3) 0.034(2) Uani 1 1 d .
H6' H 0.4179 0.8541 0.3307 0.041 Uiso 1 1 d R
C7' C -0.0575(10) 0.6697(5) 0.1562(2) 0.0293(17) Uani 1 1 d .
C8' C -0.1904(11) 0.5957(6) 0.1663(3) 0.044(2) Uani 1 1 d .
H8'1 H -0.1551 0.5291 0.1577 0.066 Uiso 1 1 d R
H8'2 H -0.2908 0.6135 0.1512 0.066 Uiso 1 1 d R
H8'3 H -0.2115 0.5961 0.1966 0.066 Uiso 1 1 d R
C9' C -0.0090(10) 0.6657(6) 0.1103(2) 0.033(2) Uani 1 1 d .
H9'1 H 0.0726 0.7173 0.1045 0.050 Uiso 1 1 d R
H9'2 H -0.1058 0.6767 0.0928 0.050 Uiso 1 1 d R
H9'3 H 0.0378 0.6003 0.1040 0.050 Uiso 1 1 d R
C10' C 0.4637(12) 0.6116(6) 0.2413(3) 0.045(2) Uani 1 1 d .
H10A H 0.5493 0.6496 0.2557 0.067 Uiso 1 1 d R
H10B H 0.5114 0.5516 0.2290 0.067 Uiso 1 1 d R
H10C H 0.3785 0.5929 0.2615 0.067 Uiso 1 1 d R
I2 I 0.94025(8) 0.03380(4) -0.080760(16) 0.03642(16) Uani 1 1 d .
O11 O 1.1422(6) -0.0652(4) 0.09964(17) 0.0310(13) Uani 1 1 d .
O12 O 1.3013(7) 0.0330(6) -0.03067(18) 0.0528(17) Uani 1 1 d .
O11' O 0.7589(6) -0.1849(3) 0.05668(14) 0.0228(11) Uani 1 1 d .
O12' O 0.5570(6) -0.0694(3) 0.04918(16) 0.0251(12) Uani 1 1 d .
O13' O 0.5186(6) 0.1179(4) 0.08075(18) 0.0334(13) Uani 1 1 d .
O14' O 0.8209(7) 0.2287(4) 0.09918(17) 0.0360(15) Uani 1 1 d .
O15' O 1.0110(8) 0.1916(5) 0.0500(2) 0.0463(17) Uani 1 1 d .
N11 N 0.9458(8) -0.0543(4) 0.04832(18) 0.0184(13) Uani 1 1 d .
N13 N 1.2151(8) -0.0160(5) 0.03409(19) 0.0296(16) Uani 1 1 d .
H13 H 1.3172 -0.0106 0.0426 0.035 Uiso 1 1 d R
C12 C 1.1062(9) -0.0472(5) 0.0636(2) 0.0232(17) Uani 1 1 d .
C14 C 1.1872(10) 0.0082(5) -0.0078(3) 0.030(2) Uani 1 1 d .
C15 C 1.0181(10) -0.0013(5) -0.0201(2) 0.0247(18) Uani 1 1 d .
C16 C 0.9087(9) -0.0323(5) 0.0078(2) 0.0219(16) Uani 1 1 d .
H16 H 0.7982 -0.0392 -0.0011 0.026 Uiso 1 1 d R
C11' C 0.8192(9) -0.0977(5) 0.0759(2) 0.0178(16) Uani 1 1 d .
H11' H 0.8671 -0.1140 0.1040 0.021 Uiso 1 1 d R
C12' C 0.6642(8) -0.0323(5) 0.0814(2) 0.0205(15) Uani 1 1 d .
H12' H 0.6142 -0.0466 0.1094 0.025 Uiso 1 1 d R
C13' C 0.6804(8) 0.0793(5) 0.0763(2) 0.0225(17) Uani 1 1 d .
H13' H 0.7212 0.0941 0.0474 0.027 Uiso 1 1 d R
C14' C 0.7995(10) 0.1242(5) 0.1083(2) 0.0267(18) Uani 1 1 d .
H14' H 0.9077 0.0899 0.1058 0.032 Uiso 1 1 d R
C15' C 0.7413(12) 0.1166(6) 0.1532(2) 0.036(2) Uani 1 1 d .
H15A H 0.8194 0.1503 0.1717 0.053 Uiso 1 1 d R
H15B H 0.7330 0.0465 0.1613 0.053 Uiso 1 1 d R
H15C H 0.6336 0.1481 0.1558 0.053 Uiso 1 1 d R
C16' C 0.9354(12) 0.2513(6) 0.0699(3) 0.041(2) Uani 1 1 d .
H16' H 0.9571 0.3196 0.0648 0.049 Uiso 1 1 d R
C17' C 0.5838(10) -0.1736(5) 0.0471(2) 0.0278(18) Uani 1 1 d .
C18' C 0.5537(12) -0.2073(6) 0.0027(2) 0.041(2) Uani 1 1 d .
H18A H 0.4376 -0.1990 -0.0041 0.061 Uiso 1 1 d R
H18B H 0.5838 -0.2775 0.0000 0.061 Uiso 1 1 d R
H18C H 0.6201 -0.1675 -0.0166 0.061 Uiso 1 1 d R
C19' C 0.4854(10) -0.2308(6) 0.0790(3) 0.039(2) Uani 1 1 d .
H19A H 0.5141 -0.2080 0.1073 0.059 Uiso 1 1 d R
H19B H 0.5096 -0.3018 0.0764 0.059 Uiso 1 1 d R
H19C H 0.3684 -0.2196 0.0740 0.059 Uiso 1 1 d R
C20' C 0.4731(12) 0.1887(6) 0.0494(3) 0.057(3) Uani 1 1 d .
H20A H 0.5412 0.2483 0.0523 0.086 Uiso 1 1 d R
H20B H 0.3577 0.2066 0.0530 0.086 Uiso 1 1 d R
H20C H 0.4894 0.1598 0.0215 0.086 Uiso 1 1 d R

loop_
_atom_site_aniso_label
_atom_site_aniso_U_11
_atom_site_aniso_U_22
_atom_site_aniso_U_33
_atom_site_aniso_U_23
_atom_site_aniso_U_13
_atom_site_aniso_U_12
I1 0.0249(3) 0.0463(3) 0.0244(3) 0.0078(2) 0.0031(3) -0.0077(2)
O1 0.063(5) 0.026(3) 0.032(3) 0.002(2) 0.014(3) 0.000(3)
O2 0.070(5) 0.046(3) 0.034(3) -0.008(3) 0.033(4) -0.007(3)
O1' 0.021(3) 0.038(3) 0.022(3) -0.010(2) -0.002(3) 0.001(2)
O2' 0.026(3) 0.025(2) 0.025(3) 0.002(2) -0.008(2) 0.004(3)
O3' 0.022(3) 0.045(3) 0.026(3) -0.002(3) 0.002(2) 0.012(3)
O4' 0.021(3) 0.053(3) 0.027(3) -0.010(3) -0.003(3) 0.000(3)
O5' 0.031(4) 0.044(4) 0.035(3) 0.000(3) 0.006(3) 0.003(3)
N1 0.022(3) 0.019(3) 0.022(3) 0.001(3) 0.000(3) 0.000(3)
N3 0.028(4) 0.031(4) 0.027(4) -0.009(3) 0.001(3) 0.003(3)
C2 0.023(4) 0.039(4) 0.021(4) -0.001(3) -0.013(4) -0.001(4)
C4 0.028(5) 0.035(5) 0.020(4) -0.007(3) 0.008(4) 0.000(3)
C5 0.014(4) 0.039(5) 0.017(4) -0.001(3) -0.002(3) -0.003(3)
C6 0.011(4) 0.021(4) 0.026(4) -0.001(3) -0.004(3) 0.001(3)
C1' 0.018(4) 0.020(4) 0.022(4) 0.003(3) 0.001(3) -0.005(3)
C2' 0.024(4) 0.018(4) 0.022(4) 0.003(3) 0.000(4) 0.000(3)
C3' 0.020(4) 0.029(4) 0.014(4) -0.001(3) 0.007(3) 0.009(3)
C4' 0.027(4) 0.032(4) 0.026(4) -0.007(4) 0.002(4) 0.005(4)
C5' 0.022(5) 0.040(5) 0.040(5) -0.008(4) 0.005(4) -0.010(3)
C6' 0.046(6) 0.027(4) 0.030(5) -0.006(4) -0.002(4) 0.000(4)
C7' 0.033(4) 0.032(4) 0.023(4) 0.002(3) -0.001(4) -0.005(4)
C8' 0.036(6) 0.051(5) 0.044(6) 0.002(5) -0.016(5) -0.016(4)
C9' 0.041(5) 0.029(4) 0.030(4) -0.007(4) -0.011(4) -0.004(4)
C10' 0.040(6) 0.045(5) 0.051(6) 0.007(4) -0.005(5) 0.011(4)
I2 0.0455(4) 0.0419(3) 0.0219(3) 0.0068(2) -0.0021(3) 0.0008(3)
O11 0.014(3) 0.055(4) 0.024(3) 0.004(3) -0.002(3) 0.001(2)
O12 0.025(4) 0.094(5) 0.039(4) 0.018(4) 0.013(3) -0.006(4)
O11' 0.018(3) 0.019(2) 0.031(3) -0.0087(19) -0.007(3) 0.002(2)
O12' 0.007(3) 0.035(3) 0.033(3) -0.001(2) -0.009(3) 0.002(2)
O13' 0.017(3) 0.047(3) 0.036(3) 0.000(3) 0.006(3) 0.015(2)
O14' 0.043(4) 0.022(3) 0.042(4) -0.005(2) 0.008(3) -0.003(2)
O15' 0.037(4) 0.058(4) 0.045(4) 0.011(3) 0.008(3) -0.012(3)
N11 0.014(3) 0.021(3) 0.021(3) 0.005(2) -0.003(3) 0.003(3)
N13 0.009(3) 0.051(4) 0.029(4) 0.011(3) 0.003(3) -0.002(3)
C12 0.017(4) 0.022(4) 0.030(5) 0.000(3) 0.004(4) 0.001(3)
C14 0.026(5) 0.035(5) 0.029(5) 0.002(3) 0.003(4) 0.000(3)
C15 0.026(5) 0.028(4) 0.020(4) 0.005(3) -0.003(4) 0.002(3)
C16 0.017(4) 0.030(4) 0.019(4) -0.004(3) -0.005(3) 0.009(3)
C11' 0.019(4) 0.023(4) 0.012(4) -0.004(3) -0.002(3) 0.002(3)
C12' 0.015(4) 0.032(4) 0.014(3) -0.007(4) 0.004(3) 0.004(3)
C13' 0.012(4) 0.032(4) 0.023(4) 0.001(3) 0.003(3) 0.010(3)
C14' 0.027(5) 0.022(4) 0.031(4) -0.003(3) 0.000(4) 0.002(3)
C15' 0.040(5) 0.041(4) 0.026(4) -0.012(3) 0.003(4) -0.002(4)
C16' 0.043(6) 0.041(5) 0.037(5) 0.012(4) -0.002(5) -0.012(5)
C17' 0.020(4) 0.028(4) 0.036(5) -0.008(3) -0.002(4) 0.005(3)
C18' 0.037(5) 0.050(5) 0.035(5) -0.018(4) -0.006(5) -0.008(4)
C19' 0.035(5) 0.037(5) 0.046(5) -0.005(4) 0.011(5) -0.011(4)
C20' 0.042(6) 0.034(5) 0.096(9) 0.017(5) -0.021(6) 0.008(4)

loop_
_atom_type_symbol
_atom_type_description
_atom_type_scat_dispersion_real
_atom_type_scat_dispersion_imag
_atom_type_scat_source
C C 0.0033 0.0016 'International Tables Vol C Tables 4.2.6.8 and 6.1.1.4'
H H 0.0000 0.0000 'International Tables Vol C Tables 4.2.6.8 and 6.1.1.4'
N N 0.0061 0.0033 'International Tables Vol C Tables 4.2.6.8 and 6.1.1.4'
O O 0.0106 0.0060 'International Tables Vol C Tables 4.2.6.8 and 6.1.1.4'
I I -0.4742 1.8119 'International Tables Vol C Tables 4.2.6.8 and 6.1.1.4'

loop_
_geom_angle_atom_site_label_1
_geom_angle_atom_site_label_2
_geom_angle_atom_site_label_3
_geom_angle
C1' O1' C7' 110.8(5)
C7' O2' C2' 105.7(5)
C10' O3' C3' 116.7(6)
C6' O4' C4' 116.0(6)
C2 N1 C6 121.0(6)
C2 N1 C1' 117.1(6)
C6 N1 C1' 121.8(6)
C2 N3 C4 128.1(6)
C2 N3 H3 116.0
C4 N3 H3 116.0
O1 C2 N3 122.3(7)
O1 C2 N1 123.2(7)
N3 C2 N1 114.5(7)
O2 C4 N3 119.7(7)
O2 C4 C5 126.2(7)
N3 C4 C5 114.1(6)
C6 C5 C4 120.2(7)
C6 C5 I1 122.9(5)
C4 C5 I1 116.9(5)
C5 C6 N1 122.0(6)
C5 C6 H6 119.0
N1 C6 H6 119.1
O1' C1' N1 110.2(6)
O1' C1' C2' 101.9(5)
N1 C1' C2' 115.9(6)
O1' C1' H1' 109.5
N1 C1' H1' 109.6
C2' C1' H1' 109.4
O2' C2' C3' 108.9(5)
O2' C2' C1' 102.0(6)
C3' C2' C1' 119.2(6)
O2' C2' H2' 108.6
C3' C2' H2' 108.8
C1' C2' H2' 108.8
O3' C3' C4' 113.3(6)
O3' C3' C2' 104.9(5)
C4' C3' C2' 111.6(6)
O3' C3' H3' 109.0
C4' C3' H3' 108.8
C2' C3' H3' 109.0
O4' C4' C3' 108.7(6)
O4' C4' C5' 107.7(6)
C3' C4' C5' 113.7(6)
O4' C4' H4' 108.8
C3' C4' H4' 108.9
C5' C4' H4' 108.8
C4' C5' H5'1 109.3
C4' C5' H5'2 109.5
H5'1 C5' H5'2 109.5
C4' C5' H5'3 109.6
H5'1 C5' H5'3 109.5
H5'2 C5' H5'3 109.5
O5' C6' O4' 125.6(8)
O5' C6' H6' 117.3
O4' C6' H6' 117.1
O2' C7' O1' 103.3(5)
O2' C7' C8' 109.7(6)
O1' C7' C8' 110.0(7)
O2' C7' C9' 111.7(7)
O1' C7' C9' 109.9(6)
C8' C7' C9' 111.8(7)
C7' C8' H8'1 109.3
C7' C8' H8'2 109.6
H8'1 C8' H8'2 109.5
C7' C8' H8'3 109.5
H8'1 C8' H8'3 109.5
H8'2 C8' H8'3 109.5
C7' C9' H9'1 109.5
C7' C9' H9'2 109.5
H9'1 C9' H9'2 109.5
C7' C9' H9'3 109.4
H9'1 C9' H9'3 109.5
H9'2 C9' H9'3 109.5
O3' C10' H10A 109.4
O3' C10' H10B 109.6
H10A C10' H10B 109.5
O3' C10' H10C 109.4
H10A C10' H10C 109.5
H10B C10' H10C 109.5
C11' O11' C17' 110.1(5)
C17' O12' C12' 106.4(5)
C13' O13' C20' 114.4(7)
C16' O14' C14' 116.1(6)
C16 N11 C12 121.6(6)
C16 N11 C11' 119.7(6)
C12 N11 C11' 118.3(6)
C12 N13 C14 128.9(7)
C12 N13 H13 115.5
C14 N13 H13 115.6
O11 C12 N13 124.0(7)
O11 C12 N11 123.0(7)
N13 C12 N11 113.0(7)
O12 C14 N13 120.5(7)
O12 C14 C15 126.1(7)
N13 C14 C15 113.4(7)
C16 C15 C14 119.4(7)
C16 C15 I2 119.0(6)
C14 C15 I2 121.6(6)
C15 C16 N11 123.7(7)
C15 C16 H16 118.1
N11 C16 H16 118.2
O11' C11' N11 108.3(5)
O11' C11' C12' 103.6(5)
N11 C11' C12' 114.4(5)
O11' C11' H11' 110.1
N11 C11' H11' 110.2
C12' C11' H11' 110.1
O12' C12' C13' 108.7(6)
O12' C12' C11' 102.7(5)
C13' C12' C11' 118.6(6)
O12' C12' H12' 108.8
C13' C12' H12' 108.7
C11' C12' H12' 108.9
O13' C13' C12' 105.6(6)
O13' C13' C14' 112.1(6)
C12' C13' C14' 112.0(6)
O13' C13' H13' 109.2
C12' C13' H13' 109.0
C14' C13' H13' 108.9
O14' C14' C15' 107.1(6)
O14' C14' C13' 109.0(6)
C15' C14' C13' 113.9(7)
O14' C14' H14' 109.0
C15' C14' H14' 108.8
C13' C14' H14' 109.0
C14' C15' H15A 109.5
C14' C15' H15B 109.5
H15A C15' H15B 109.5
C14' C15' H15C 109.4
H15A C15' H15C 109.5
H15B C15' H15C 109.5
O15' C16' O14' 124.8(8)
O15' C16' H16' 117.6
O14' C16' H16' 117.6
O12' C17' O11' 104.0(5)
O12' C17' C18' 108.4(6)
O11' C17' C18' 108.9(6)
O12' C17' C19' 112.9(6)
O11' C17' C19' 109.0(6)
C18' C17' C19' 113.2(7)
C17' C18' H18A 109.4
C17' C18' H18B 109.4
H18A C18' H18B 109.5
C17' C18' H18C 109.6
H18A C18' H18C 109.5
H18B C18' H18C 109.5
C17' C19' H19A 109.5
C17' C19' H19B 109.5
H19A C19' H19B 109.5
C17' C19' H19C 109.5
H19A C19' H19C 109.5
H19B C19' H19C 109.5
O13' C20' H20A 109.4
O13' C20' H20B 109.5
H20A C20' H20B 109.5
O13' C20' H20C 109.5
H20A C20' H20C 109.5
H20B C20' H20C 109.5

loop_
_geom_bond_atom_site_label_1
_geom_bond_atom_site_label_2
_geom_bond_distance
I1 C5 2.072(7)
O1 C2 1.212(9)
O2 C4 1.211(9)
O1' C1' 1.416(8)
O1' C7' 1.456(9)
O2' C7' 1.409(9)
O2' C2' 1.438(8)
O3' C10' 1.402(9)
O3' C3' 1.418(8)
O4' C6' 1.336(9)
O4' C4' 1.454(9)
O5' C6' 1.200(10)
N1 C2 1.390(9)
N1 C6 1.392(9)
N1 C1' 1.467(9)
N3 C2 1.374(10)
N3 C4 1.388(10)
N3 H3 0.8800
C4 C5 1.428(10)
C5 C6 1.355(10)
C6 H6 0.9500
C1' C2' 1.529(10)
C1' H1' 1.0000
C2' C3' 1.523(10)
C2' H2' 1.0000
C3' C4' 1.518(10)
C3' H3' 1.0000
C4' C5' 1.530(10)
C4' H4' 1.0000
C5' H5'1 0.9800
C5' H5'2 0.9800
C5' H5'3 0.9800
C6' H6' 0.9500
C7' C8' 1.508(11)
C7' C9' 1.515(10)
C8' H8'1 0.9800
C8' H8'2 0.9800
C8' H8'3 0.9800
C9' H9'1 0.9800
C9' H9'2 0.9800
C9' H9'3 0.9800
C10' H10A 0.9800
C10' H10B 0.9800
C10' H10C 0.9800
I2 C15 2.090(7)
O11 C12 1.209(8)
O12 C14 1.230(9)
O11' C11' 1.412(8)
O11' C17' 1.470(9)
O12' C17' 1.421(8)
O12' C12' 1.437(8)
O13' C13' 1.427(8)
O13' C20' 1.429(10)
O14' C16' 1.355(10)
O14' C14' 1.447(8)
O15' C16' 1.196(10)
N11 C16 1.361(8)
N11 C12 1.401(10)
N11 C11' 1.478(9)
N13 C12 1.362(9)
N13 C14 1.392(9)
N13 H13 0.8800
C14 C15 1.442(11)
C15 C16 1.326(10)
C16 H16 0.9500
C11' C12' 1.552(9)
C11' H11' 1.0000
C12' C13' 1.517(9)
C12' H12' 1.0000
C13' C14' 1.535(10)
C13' H13' 1.0000
C14' C15' 1.512(10)
C14' H14' 1.0000
C15' H15A 0.9800
C15' H15B 0.9800
C15' H15C 0.9800
C16' H16' 0.9500
C17' C18' 1.506(10)
C17' C19' 1.507(11)
C18' H18A 0.9800
C18' H18B 0.9800
C18' H18C 0.9800
C19' H19A 0.9800
C19' H19B 0.9800
C19' H19C 0.9800
C20' H20A 0.9800
C20' H20B 0.9800
C20' H20C 0.9800

loop_
_geom_hbond_atom_site_label_D
_geom_hbond_atom_site_label_H
_geom_hbond_atom_site_label_A
_geom_hbond_distance_DH
_geom_hbond_distance_HA
_geom_hbond_distance_DA
_geom_hbond_angle_DHA
_geom_hbond_site_symmetry_A
N13 H13 O12' 0.88 2.12 2.923(8) 150.8 1_655
N3 H3 O2' 0.88 2.20 3.029(7) 156.0 3

loop_
_geom_torsion_atom_site_label_1
_geom_torsion_atom_site_label_2
_geom_torsion_atom_site_label_3
_geom_torsion_atom_site_label_4
_geom_torsion
C4 N3 C2 O1 -178.5(8)
C4 N3 C2 N1 3.1(12)
C6 N1 C2 O1 177.2(8)
C1' N1 C2 O1 -5.1(11)
C6 N1 C2 N3 -4.4(10)
C1' N1 C2 N3 173.3(6)
C2 N3 C4 O2 -179.2(8)
C2 N3 C4 C5 0.5(12)
O2 C4 C5 C6 176.8(8)
N3 C4 C5 C6 -2.9(11)
O2 C4 C5 I1 -2.9(12)
N3 C4 C5 I1 177.5(5)
C4 C5 C6 N1 1.6(11)
I1 C5 C6 N1 -178.8(5)
C2 N1 C6 C5 2.3(10)
C1' N1 C6 C5 -175.3(7)
C7' O1' C1' N1 -112.7(6)
C7' O1' C1' C2' 11.0(7)
C2 N1 C1' O1' -118.6(7)
C6 N1 C1' O1' 59.1(8)
C2 N1 C1' C2' 126.3(7)
C6 N1 C1' C2' -56.0(9)
C7' O2' C2' C3' 168.0(6)
C7' O2' C2' C1' 41.1(7)
O1' C1' C2' O2' -30.9(7)
N1 C1' C2' O2' 88.8(7)
O1' C1' C2' C3' -150.8(6)
N1 C1' C2' C3' -31.1(9)
C10' O3' C3' C4' 92.0(8)
C10' O3' C3' C2' -145.9(7)
O2' C2' C3' O3' 61.0(7)
C1' C2' C3' O3' 177.3(6)
O2' C2' C3' C4' -175.9(6)
C1' C2' C3' C4' -59.6(8)
C6' O4' C4' C3' -83.0(8)
C6' O4' C4' C5' 153.3(7)
O3' C3' C4' O4' -74.2(7)
C2' C3' C4' O4' 167.7(6)
O3' C3' C4' C5' 45.9(8)
C2' C3' C4' C5' -72.3(8)
C4' O4' C6' O5' 3.3(12)
C2' O2' C7' O1' -34.3(7)
C2' O2' C7' C8' -151.6(6)
C2' O2' C7' C9' 83.9(7)
C1' O1' C7' O2' 13.6(7)
C1' O1' C7' C8' 130.7(7)
C1' O1' C7' C9' -105.8(7)
C14 N13 C12 O11 -178.9(7)
C14 N13 C12 N11 -0.2(11)
C16 N11 C12 O11 179.1(7)
C11' N11 C12 O11 -7.9(10)
C16 N11 C12 N13 0.4(9)
C11' N11 C12 N13 173.4(6)
C12 N13 C14 O12 -178.2(8)
C12 N13 C14 C15 0.5(11)
O12 C14 C15 C16 177.6(8)
N13 C14 C15 C16 -1.0(10)
O12 C14 C15 I2 -2.9(11)
N13 C14 C15 I2 178.4(5)
C14 C15 C16 N11 1.4(11)
I2 C15 C16 N11 -178.1(5)
C12 N11 C16 C15 -1.1(11)
C11' N11 C16 C15 -174.0(6)
C17' O11' C11' N11 -117.2(6)
C17' O11' C11' C12' 4.6(7)
C16 N11 C11' O11' 55.7(7)
C12 N11 C11' O11' -117.5(6)
C16 N11 C11' C12' -59.3(8)
C12 N11 C11' C12' 127.6(7)
C17' O12' C12' C13' 162.9(6)
C17' O12' C12' C11' 36.4(7)
O11' C11' C12' O12' -24.6(7)
N11 C11' C12' O12' 93.1(6)
O11' C11' C12' C13' -144.4(6)
N11 C11' C12' C13' -26.8(9)
C20' O13' C13' C12' -133.3(7)
C20' O13' C13' C14' 104.5(8)
O12' C12' C13' O13' 60.3(7)
C11' C12' C13' O13' 177.0(6)
O12' C12' C13' C14' -177.4(6)
C11' C12' C13' C14' -60.7(9)
C16' O14' C14' C15' 151.5(7)
C16' O14' C14' C13' -84.9(8)
O13' C13' C14' O14' -66.9(8)
C12' C13' C14' O14' 174.7(6)
O13' C13' C14' C15' 52.6(8)
C12' C13' C14' C15' -65.8(8)
C14' O14' C16' O15' 4.5(12)
C12' O12' C17' O11' -33.9(7)
C12' O12' C17' C18' -149.6(6)
C12' O12' C17' C19' 84.2(7)
C11' O11' C17' O12' 17.4(7)
C11' O11' C17' C18' 132.8(6)
C11' O11' C17' C19' -103.3(6)

loop_
_cod_related_entry_id
_cod_related_entry_database
_cod_related_entry_code
1 ChemSpider 30658611
